data_2239913
loop_
_publ_author_name
'Zukerman-Schpector, Julio'
'Maganhi, Stella H.'
'Moran, Paulo J. S.'
'de Paula, Bruno R. S.'
'Nucci Jr, Paulo R.'
'Tiekink, Edward R. T.'

_publ_section_title
;
 Crystal structure of
 (3<i>E</i>)-3-(4-nitrophenoxymethyl)-4-phenylbut-3-en-2-one
;
_journal_coeditor_code HG5405
_journal_issue 9
_journal_name_full 'Acta Crystallographica Section E'
_journal_page_first o1020
_journal_page_last o1021
_journal_paper_doi 10.1107/S1600536814018327
_journal_volume 70
_journal_year 2014
_chemical_formula_moiety 'C17 H15 N O4'
_chemical_formula_sum 'C17 H15 N O4'
_chemical_formula_weight 297.30
_chemical_name_systematic ?
_space_group_IT_number 14
_symmetry_cell_setting monoclinic
_symmetry_space_group_name_Hall '-P 2ybc'
_symmetry_space_group_name_H-M 'P 1 21/c 1'
_atom_sites_solution_hydrogens geom
_atom_sites_solution_primary direct
_atom_sites_solution_secondary difmap
_audit_creation_method SHELXL-97
_cell_angle_alpha 90.00
_cell_angle_beta 108.1450(10)
_cell_angle_gamma 90.00
_cell_formula_units_Z 4
_cell_length_a 12.769(3)
_cell_length_b 9.4607(2)
_cell_length_c 13.0022(4)
_cell_measurement_reflns_used 3883
_cell_measurement_temperature 290(2)
_cell_measurement_theta_max 25.13
_cell_measurement_theta_min 2.71
_cell_volume 1492.6(4)
_computing_cell_refinement 'SAINT (Bruker, 2009)'
_computing_data_collection 'APEX2 (Bruker, 2009)'
_computing_data_reduction 'SAINT (Bruker, 2009)'
_computing_molecular_graphics
;
ORTEP-3 for Windows (Farrugia, 2012), DIAMOND (Brandenburg,
2006)
;
_computing_publication_material
;
<i>MarvinSketch</i> (Chemaxon, 2010)
and publCIF (Westrip, 2010)
;
_computing_structure_refinement 'SHELXL-97 (Sheldrick, 2008)'
_computing_structure_solution 'SIR97 (Altomare <i>et al.</i>, 1999)'
_diffrn_ambient_temperature 290(2)
_diffrn_measured_fraction_theta_full 0.990
_diffrn_measured_fraction_theta_max 0.990
_diffrn_measurement_device_type 'Bruker Kappa APEXII CCD'
_diffrn_measurement_method '\w and \f scans'
_diffrn_radiation_monochromator graphite
_diffrn_radiation_source 'fine-focus sealed tube'
_diffrn_radiation_type MoK\a
_diffrn_radiation_wavelength 0.71073
_diffrn_reflns_av_R_equivalents 0.0209
_diffrn_reflns_av_sigmaI/netI 0.0185
_diffrn_reflns_limit_h_max 15
_diffrn_reflns_limit_h_min -9
_diffrn_reflns_limit_k_max 8
_diffrn_reflns_limit_k_min -11
_diffrn_reflns_limit_l_max 13
_diffrn_reflns_limit_l_min -15
_diffrn_reflns_number 9377
_diffrn_reflns_theta_full 25.20
_diffrn_reflns_theta_max 25.20
_diffrn_reflns_theta_min 1.68
_exptl_absorpt_coefficient_mu 0.095
_exptl_absorpt_correction_T_max 0.7452
_exptl_absorpt_correction_T_min 0.6856
_exptl_absorpt_correction_type multi-scan
_exptl_absorpt_process_details '(<i>SADABS</i>; Sheldrick, 1996)'
_exptl_crystal_colour colourless
_exptl_crystal_density_diffrn 1.323
_exptl_crystal_density_method 'not measured'
_exptl_crystal_description irregular
_exptl_crystal_F_000 624
_exptl_crystal_size_max 0.524
_exptl_crystal_size_mid 0.228
_exptl_crystal_size_min 0.124
_refine_diff_density_max 0.160
_refine_diff_density_min -0.115
_refine_ls_extinction_coef 0.0115(17)
_refine_ls_extinction_expression Fc^*^=kFc[1+0.001xFc^2^\l^3^/sin(2\q)]^-1/4^
_refine_ls_extinction_method SHELXL
_refine_ls_goodness_of_fit_ref 1.063
_refine_ls_hydrogen_treatment constr
_refine_ls_matrix_type full
_refine_ls_number_parameters 201
_refine_ls_number_reflns 2667
_refine_ls_number_restraints 0
_refine_ls_restrained_S_all 1.063
_refine_ls_R_factor_all 0.0497
_refine_ls_R_factor_gt 0.0381
_refine_ls_shift/su_max 0.000
_refine_ls_shift/su_mean 0.000
_refine_ls_structure_factor_coef Fsqd
_refine_ls_weighting_details 'calc w=1/[\s^2^(Fo^2^)+(0.0515P)^2^+0.3426P] where P=(Fo^2^+2Fc^2^)/3'
_refine_ls_weighting_scheme calc
_refine_ls_wR_factor_gt 0.1041
_refine_ls_wR_factor_ref 0.1133
_reflns_number_gt 2118
_reflns_number_total 2667
_reflns_threshold_expression I>2\s(I)
_cod_data_source_file hg5405sup1.cif
_cod_data_source_block I
_cod_original_sg_symbol_H-M 'P 21/c'
_cod_database_code 2239913
_cod_database_fobs_code 2239913

loop_
_symmetry_equiv_pos_as_xyz
'x, y, z'
'-x, y+1/2, -z+1/2'
'-x, -y, -z'
'x, -y-1/2, z-1/2'

loop_
_atom_site_type_symbol
_atom_site_label
_atom_site_fract_x
_atom_site_fract_y
_atom_site_fract_z
_atom_site_U_iso_or_equiv
_atom_site_adp_type
_atom_site_calc_flag
_atom_site_refinement_flags
_atom_site_occupancy
_atom_site_symmetry_multiplicity
O O1 0.18817(9) 0.97520(13) 0.36449(8) 0.0543(3) Uani d . 1 1
O O2 0.07283(12) 1.20609(17) 0.47397(12) 0.0841(5) Uani d . 1 1
O O3 0.28681(13) 1.06055(17) -0.07967(11) 0.0831(5) Uani d . 1 1
O O4 0.16374(15) 0.90131(18) -0.12490(11) 0.0920(5) Uani d . 1 1
N N 0.22052(14) 0.98328(17) -0.05788(12) 0.0623(4) Uani d . 1 1
C C1 0.19856(12) 0.98711(17) 0.26230(12) 0.0448(4) Uani d . 1 1
C C2 0.27428(14) 1.07139(18) 0.23691(13) 0.0522(4) Uani d . 1 1
H H2 0.3210 1.1291 0.2893 0.063 Uiso calc R 1 1
C C3 0.28067(14) 1.06981(18) 0.13101(14) 0.0538(4) Uani d . 1 1
H H3 0.3328 1.1257 0.1139 0.065 Uiso calc R 1 1
C C4 0.21123(13) 0.98717(17) 0.05269(12) 0.0483(4) Uani d . 1 1
C C5 0.13386(14) 0.90499(19) 0.07617(13) 0.0541(4) Uani d . 1 1
H H5 0.0858 0.8499 0.0227 0.065 Uiso calc R 1 1
C C6 0.12779(14) 0.90476(19) 0.18155(13) 0.0528(4) Uani d . 1 1
H H6 0.0755 0.8485 0.1981 0.063 Uiso calc R 1 1
C C7 0.24741(14) 1.07108(18) 0.44897(12) 0.0503(4) Uani d . 1 1
H H7A 0.2314 1.1681 0.4251 0.060 Uiso calc R 1 1
H H7B 0.3261 1.0557 0.4664 0.060 Uiso calc R 1 1
C C8 0.21127(13) 1.04372(17) 0.54754(12) 0.0473(4) Uani d . 1 1
C C9 0.11652(14) 1.13064(19) 0.55156(14) 0.0559(4) Uani d . 1 1
C C10 0.07616(17) 1.1245(2) 0.64904(16) 0.0726(6) Uani d . 1 1
H H10A 0.0178 1.1918 0.6405 0.109 Uiso calc R 1 1
H H10B 0.1358 1.1466 0.7131 0.109 Uiso calc R 1 1
H H10C 0.0492 1.0313 0.6555 0.109 Uiso calc R 1 1
C C11 0.25497(13) 0.94713(18) 0.62529(12) 0.0475(4) Uani d . 1 1
H H11 0.2227 0.9440 0.6803 0.057 Uiso calc R 1 1
C C12 0.34410(13) 0.84741(17) 0.63703(12) 0.0459(4) Uani d . 1 1
C C13 0.38193(14) 0.80114(19) 0.55154(14) 0.0550(4) Uani d . 1 1
H H13 0.3484 0.8336 0.4815 0.066 Uiso calc R 1 1
C C14 0.46774(15) 0.7087(2) 0.57213(15) 0.0612(5) Uani d . 1 1
H H14 0.4936 0.6793 0.5162 0.073 Uiso calc R 1 1
C C15 0.51684(15) 0.65826(19) 0.67625(16) 0.0611(5) Uani d . 1 1
H H15 0.5762 0.5964 0.6894 0.073 Uiso calc R 1 1
C C16 0.47913(15) 0.69833(19) 0.76078(15) 0.0608(5) Uani d . 1 1
H H16 0.5117 0.6624 0.8300 0.073 Uiso calc R 1 1
C C17 0.39348(15) 0.79129(18) 0.74136(13) 0.0531(4) Uani d . 1 1
H H17 0.3673 0.8180 0.7977 0.064 Uiso calc R 1 1

loop_
_atom_site_aniso_label
_atom_site_aniso_U_11
_atom_site_aniso_U_22
_atom_site_aniso_U_33
_atom_site_aniso_U_12
_atom_site_aniso_U_13
_atom_site_aniso_U_23
O1 0.0564(7) 0.0642(7) 0.0451(6) -0.0149(6) 0.0200(5) -0.0061(5)
O2 0.0779(10) 0.0976(11) 0.0751(9) 0.0393(9) 0.0214(7) 0.0182(8)
O3 0.0911(11) 0.0998(11) 0.0756(9) -0.0136(9) 0.0507(8) 0.0119(8)
O4 0.1264(13) 0.1010(12) 0.0552(8) -0.0303(11) 0.0376(8) -0.0145(8)
N 0.0741(11) 0.0658(10) 0.0540(9) 0.0029(9) 0.0300(8) 0.0076(8)
C1 0.0415(8) 0.0499(9) 0.0447(8) 0.0009(7) 0.0157(7) 0.0023(7)
C2 0.0462(9) 0.0575(10) 0.0518(9) -0.0100(8) 0.0135(7) -0.0011(8)
C3 0.0481(9) 0.0578(10) 0.0591(10) -0.0071(8) 0.0221(8) 0.0081(8)
C4 0.0495(9) 0.0511(9) 0.0481(8) 0.0033(8) 0.0208(7) 0.0057(7)
C5 0.0525(10) 0.0609(10) 0.0489(9) -0.0106(8) 0.0160(7) -0.0052(8)
C6 0.0478(9) 0.0622(10) 0.0518(9) -0.0138(8) 0.0203(7) -0.0042(8)
C7 0.0500(9) 0.0507(9) 0.0492(9) -0.0047(8) 0.0139(7) -0.0037(7)
C8 0.0444(9) 0.0505(9) 0.0458(8) -0.0007(7) 0.0124(7) -0.0064(7)
C9 0.0490(10) 0.0609(11) 0.0543(10) 0.0056(9) 0.0111(8) -0.0054(8)
C10 0.0601(12) 0.0882(15) 0.0759(12) 0.0178(11) 0.0303(10) -0.0007(11)
C11 0.0457(9) 0.0556(9) 0.0421(8) -0.0020(8) 0.0149(7) -0.0065(7)
C12 0.0434(9) 0.0458(8) 0.0475(8) -0.0036(7) 0.0127(7) -0.0038(7)
C13 0.0553(10) 0.0597(10) 0.0502(9) 0.0060(9) 0.0166(8) -0.0012(8)
C14 0.0585(11) 0.0613(11) 0.0695(11) 0.0063(9) 0.0282(9) -0.0033(9)
C15 0.0475(10) 0.0535(10) 0.0817(13) 0.0032(8) 0.0193(9) 0.0038(9)
C16 0.0577(11) 0.0582(11) 0.0610(10) 0.0024(9) 0.0104(8) 0.0111(8)
C17 0.0568(10) 0.0517(10) 0.0506(9) -0.0025(8) 0.0164(7) 0.0007(7)

loop_
_atom_type_symbol
_atom_type_description
_atom_type_scat_dispersion_real
_atom_type_scat_dispersion_imag
_atom_type_scat_source
C C 0.0033 0.0016 'International Tables Vol C Tables 4.2.6.8 and 6.1.1.4'
H H 0.0000 0.0000 'International Tables Vol C Tables 4.2.6.8 and 6.1.1.4'
N N 0.0061 0.0033 'International Tables Vol C Tables 4.2.6.8 and 6.1.1.4'
O O 0.0106 0.0060 'International Tables Vol C Tables 4.2.6.8 and 6.1.1.4'

loop_
_geom_angle_atom_site_label_1
_geom_angle_atom_site_label_2
_geom_angle_atom_site_label_3
_geom_angle
C1 O1 C7 119.76(12)
O3 N O4 121.10(16)
O3 N C4 118.91(16)
O4 N C4 119.97(15)
C2 C1 O1 124.46(14)
C2 C1 C6 119.02(14)
O1 C1 C6 116.50(13)
C1 C2 C3 119.38(15)
C1 C2 H2 120.3
C3 C2 H2 120.3
C4 C3 C2 120.91(15)
C4 C3 H3 119.5
C2 C3 H3 119.5
C5 C4 C3 120.38(15)
C5 C4 N 119.08(15)
C3 C4 N 120.53(15)
C4 C5 C6 119.06(15)
C4 C5 H5 120.5
C6 C5 H5 120.5
C1 C6 C5 121.22(15)
C1 C6 H6 119.4
C5 C6 H6 119.4
O1 C7 C8 108.12(13)
O1 C7 H7A 110.1
C8 C7 H7A 110.1
O1 C7 H7B 110.1
C8 C7 H7B 110.1
H7A C7 H7B 108.4
C11 C8 C9 120.21(15)
C11 C8 C7 125.92(15)
C9 C8 C7 113.82(14)
O2 C9 C8 117.72(16)
O2 C9 C10 121.91(16)
C8 C9 C10 120.37(15)
C9 C10 H10A 109.5
C9 C10 H10B 109.5
H10A C10 H10B 109.5
C9 C10 H10C 109.5
H10A C10 H10C 109.5
H10B C10 H10C 109.5
C8 C11 C12 130.43(15)
C8 C11 H11 114.8
C12 C11 H11 114.8
C17 C12 C13 118.71(15)
C17 C12 C11 116.61(14)
C13 C12 C11 124.66(14)
C14 C13 C12 119.73(16)
C14 C13 H13 120.1
C12 C13 H13 120.1
C13 C14 C15 120.28(17)
C13 C14 H14 119.9
C15 C14 H14 119.9
C16 C15 C14 121.17(17)
C16 C15 H15 119.4
C14 C15 H15 119.4
C17 C16 C15 119.14(17)
C17 C16 H16 120.4
C15 C16 H16 120.4
C16 C17 C12 120.90(16)
C16 C17 H17 119.5
C12 C17 H17 119.5

loop_
_geom_bond_atom_site_label_1
_geom_bond_atom_site_label_2
_geom_bond_distance
O1 C1 1.3804(17)
O1 C7 1.4436(19)
O2 C9 1.220(2)
O3 N 1.217(2)
O4 N 1.222(2)
N C4 1.479(2)
C1 C2 1.371(2)
C1 C6 1.391(2)
C2 C3 1.405(2)
C2 H2 0.9300
C3 C4 1.368(2)
C3 H3 0.9300
C4 C5 1.364(2)
C5 C6 1.396(2)
C5 H5 0.9300
C6 H6 0.9300
C7 C8 1.514(2)
C7 H7A 0.9700
C7 H7B 0.9700
C8 C11 1.348(2)
C8 C9 1.477(2)
C9 C10 1.511(3)
C10 H10A 0.9600
C10 H10B 0.9600
C10 H10C 0.9600
C11 C12 1.449(2)
C11 H11 0.9300
C12 C17 1.409(2)
C12 C13 1.412(2)
C13 C14 1.362(2)
C13 H13 0.9300
C14 C15 1.388(3)
C14 H14 0.9300
C15 C16 1.383(3)
C15 H15 0.9300
C16 C17 1.364(2)
C16 H16 0.9300
C17 H17 0.9300

loop_
_geom_hbond_atom_site_label_D
_geom_hbond_atom_site_label_H
_geom_hbond_atom_site_label_A
_geom_hbond_site_symmetry_A
_geom_hbond_distance_DH
_geom_hbond_distance_HA
_geom_hbond_distance_DA
_geom_hbond_angle_DHA
C5 H5 O2 2_545 0.93 2.45 3.140(2) 131

loop_
_geom_torsion_atom_site_label_1
_geom_torsion_atom_site_label_2
_geom_torsion_atom_site_label_3
_geom_torsion_atom_site_label_4
_geom_torsion
C7 O1 C1 C2 10.0(2)
C7 O1 C1 C6 -171.34(14)
O1 C1 C2 C3 176.97(15)
C6 C1 C2 C3 -1.7(2)
C1 C2 C3 C4 1.1(3)
C2 C3 C4 C5 0.3(3)
C2 C3 C4 N -178.36(15)
O3 N C4 C5 177.32(17)
O4 N C4 C5 -4.2(3)
O3 N C4 C3 -4.0(3)
O4 N C4 C3 174.52(17)
C3 C4 C5 C6 -1.0(3)
N C4 C5 C6 177.68(15)
C2 C1 C6 C5 1.0(3)
O1 C1 C6 C5 -177.76(15)
C4 C5 C6 C1 0.4(3)
C1 O1 C7 C8 174.07(13)
O1 C7 C8 C11 86.91(19)
O1 C7 C8 C9 -90.67(16)
C11 C8 C9 O2 -172.68(17)
C7 C8 C9 O2 5.0(2)
C11 C8 C9 C10 7.2(2)
C7 C8 C9 C10 -175.10(16)
C9 C8 C11 C12 177.64(16)
C7 C8 C11 C12 0.2(3)
C8 C11 C12 C17 160.93(17)
C8 C11 C12 C13 -20.7(3)
C17 C12 C13 C14 -2.8(3)
C11 C12 C13 C14 178.89(16)
C12 C13 C14 C15 1.0(3)
C13 C14 C15 C16 1.0(3)
C14 C15 C16 C17 -1.3(3)
C15 C16 C17 C12 -0.6(3)
C13 C12 C17 C16 2.6(2)
C11 C12 C17 C16 -178.98(16)
